data_2214022
loop_
_publ_author_name
'Huan-Mei Guo'

_publ_section_title
;
 <i>N</i>'-[1-(2-Hydroxyphenyl)ethylidene]acetohydrazide
;
_journal_coeditor_code AT2311
_journal_issue 7
_journal_name_full 'Acta Crystallographica Section E'
_journal_page_first o3122
_journal_page_last o3122
_journal_paper_doi 10.1107/S1600536807026578
_journal_volume 63
_journal_year 2007
_chemical_formula_iupac 'C10 H12 N2 O2'
_chemical_formula_moiety 'C10 H12 N2 O2'
_chemical_formula_sum 'C10 H12 N2 O2'
_chemical_formula_weight 192.22
_chemical_name_systematic
;
N'-[1-(2-Hydroxyphenyl)ethylidene]acetohydrazide
;
_space_group_IT_number 14
_symmetry_cell_setting monoclinic
_symmetry_space_group_name_Hall '-P 2ybc'
_symmetry_space_group_name_H-M 'P 1 21/c 1'
_atom_sites_solution_hydrogens geom
_atom_sites_solution_primary direct
_atom_sites_solution_secondary difmap
_audit_creation_method SHELXL-97
_cell_angle_alpha 90.00
_cell_angle_beta 103.427(5)
_cell_angle_gamma 90.00
_cell_formula_units_Z 4
_cell_length_a 7.547(2)
_cell_length_b 13.586(4)
_cell_length_c 9.642(3)
_cell_measurement_temperature 294(2)
_cell_measurement_theta_max 26.40
_cell_measurement_theta_min 2.64
_cell_volume 961.6(5)
_computing_cell_refinement SMART
_computing_data_collection 'SMART (Bruker, 1997)'
_computing_data_reduction 'SAINT (Bruker, 1997)'
_computing_molecular_graphics 'SHELXTL (Bruker, 1997)'
_computing_publication_material SHELXTL
_computing_structure_refinement 'SHELXL97 (Sheldrick, 1997)'
_computing_structure_solution 'SHELXS97 (Sheldrick, 1997)'
_diffrn_ambient_temperature 294(2)
_diffrn_measured_fraction_theta_full 0.993
_diffrn_measured_fraction_theta_max 0.993
_diffrn_measurement_device_type 'Bruker SMART CCD area-detector'
_diffrn_measurement_method '\f and omega scans'
_diffrn_radiation_monochromator graphite
_diffrn_radiation_source 'fine-focus sealed tube'
_diffrn_radiation_type MoK\a
_diffrn_radiation_wavelength 0.71073
_diffrn_reflns_av_R_equivalents 0.0289
_diffrn_reflns_av_sigmaI/netI 0.0303
_diffrn_reflns_limit_h_max 9
_diffrn_reflns_limit_h_min -9
_diffrn_reflns_limit_k_max 16
_diffrn_reflns_limit_k_min -10
_diffrn_reflns_limit_l_max 11
_diffrn_reflns_limit_l_min -12
_diffrn_reflns_number 5410
_diffrn_reflns_theta_full 26.40
_diffrn_reflns_theta_max 26.40
_diffrn_reflns_theta_min 2.64
_diffrn_standards_decay_% 0
_diffrn_standards_number 0
_exptl_absorpt_coefficient_mu 0.094
_exptl_absorpt_correction_T_max 0.9832
_exptl_absorpt_correction_T_min 0.9814
_exptl_absorpt_correction_type none
_exptl_crystal_colour colourless
_exptl_crystal_density_diffrn 1.328
_exptl_crystal_density_method 'not measured'
_exptl_crystal_description block
_exptl_crystal_F_000 408
_exptl_crystal_size_max 0.20
_exptl_crystal_size_mid 0.18
_exptl_crystal_size_min 0.18
_refine_diff_density_max 0.212
_refine_diff_density_min -0.200
_refine_ls_extinction_method none
_refine_ls_goodness_of_fit_ref 1.024
_refine_ls_hydrogen_treatment mixed
_refine_ls_matrix_type full
_refine_ls_number_parameters 134
_refine_ls_number_reflns 1954
_refine_ls_number_restraints 1
_refine_ls_restrained_S_all 1.024
_refine_ls_R_factor_all 0.0607
_refine_ls_R_factor_gt 0.0414
_refine_ls_shift/su_max 0.000
_refine_ls_shift/su_mean 0.000
_refine_ls_structure_factor_coef Fsqd
_refine_ls_weighting_details 'calc w=1/[\s^2^(Fo^2^)+(0.0703P)^2^+0.1565P] where P=(Fo^2^+2Fc^2^)/3'
_refine_ls_weighting_scheme calc
_refine_ls_wR_factor_gt 0.1121
_refine_ls_wR_factor_ref 0.1268
_reflns_number_gt 1423
_reflns_number_total 1954
_reflns_threshold_expression I>2\s(I)
_cod_data_source_file at2311.cif
_cod_data_source_block I
_cod_original_cell_volume 961.7(5)
_cod_original_sg_symbol_H-M 'P 21/c'
_cod_database_code 2214022
_cod_database_fobs_code 2214022

loop_
_symmetry_equiv_pos_as_xyz
'x, y, z'
'-x, y+1/2, -z+1/2'
'-x, -y, -z'
'x, -y-1/2, z-1/2'

loop_
_atom_site_type_symbol
_atom_site_label
_atom_site_fract_x
_atom_site_fract_y
_atom_site_fract_z
_atom_site_U_iso_or_equiv
_atom_site_adp_type
_atom_site_calc_flag
_atom_site_refinement_flags
_atom_site_occupancy
N N1 0.67833(17) 0.88541(10) 0.06106(13) 0.0357(3) Uani d . 1
C C2 0.7178(2) 0.96368(11) -0.00015(15) 0.0327(4) Uani d . 1
C C3 0.8130(2) 1.04027(11) 0.09679(15) 0.0337(4) Uani d . 1
N N2 0.59270(18) 0.80749(10) -0.01543(13) 0.0375(3) Uani d D 1
C C5 0.5327(2) 0.73504(12) 0.05823(16) 0.0383(4) Uani d . 1
O O2 0.54386(18) 0.74213(9) 0.18607(12) 0.0526(4) Uani d . 1
C C7 0.8664(2) 1.12830(12) 0.04435(18) 0.0433(4) Uani d . 1
H H7 0.8404 1.1384 -0.0537 0.052 Uiso calc R 1
C C8 0.8558(2) 1.02813(12) 0.24634(16) 0.0377(4) Uani d . 1
C C9 0.9474(2) 1.10172(13) 0.33407(18) 0.0463(4) Uani d . 1
H H9 0.9761 1.0928 0.4324 0.056 Uiso calc R 1
C C10 0.9563(3) 1.20063(13) 0.1329(2) 0.0501(5) Uani d . 1
H H10 0.9902 1.2586 0.0948 0.060 Uiso calc R 1
C C11 0.6710(2) 0.97978(13) -0.15799(16) 0.0434(4) Uani d . 1
H H11A 0.7795 0.9752 -0.1935 0.065 Uiso calc R 1
H H11B 0.6180 1.0439 -0.1787 0.065 Uiso calc R 1
H H11C 0.5854 0.9306 -0.2030 0.065 Uiso calc R 1
C C12 0.9960(2) 1.18695(13) 0.27825(19) 0.0489(5) Uani d . 1
H H12 1.0562 1.2360 0.3385 0.059 Uiso calc R 1
C C13 0.4561(3) 0.64741(13) -0.0270(2) 0.0539(5) Uani d . 1
H H13A 0.5521 0.6014 -0.0287 0.081 Uiso calc R 1
H H13B 0.4001 0.6674 -0.1227 0.081 Uiso calc R 1
H H13C 0.3666 0.6169 0.0152 0.081 Uiso calc R 1
O O1 0.81218(19) 0.94621(9) 0.31076(11) 0.0531(4) Uani d . 1
H H1 0.7625 0.9065 0.2500 0.080 Uiso calc R 1
H H2A 0.575(2) 0.8027(14) -0.1101(10) 0.054(5) Uiso d D 1

loop_
_atom_site_aniso_label
_atom_site_aniso_U_11
_atom_site_aniso_U_22
_atom_site_aniso_U_33
_atom_site_aniso_U_12
_atom_site_aniso_U_13
_atom_site_aniso_U_23
N1 0.0430(8) 0.0360(7) 0.0278(6) 0.0011(6) 0.0075(5) -0.0009(5)
C2 0.0331(8) 0.0379(8) 0.0283(7) 0.0082(6) 0.0094(6) 0.0022(6)
C3 0.0342(8) 0.0353(8) 0.0324(8) 0.0053(6) 0.0096(6) 0.0020(6)
N2 0.0516(8) 0.0379(8) 0.0232(6) -0.0013(6) 0.0089(6) -0.0016(6)
C5 0.0454(9) 0.0389(9) 0.0320(8) 0.0040(7) 0.0119(7) 0.0026(7)
O2 0.0809(9) 0.0502(8) 0.0298(6) -0.0026(6) 0.0192(6) 0.0023(5)
C7 0.0511(10) 0.0420(9) 0.0381(8) 0.0014(8) 0.0129(7) 0.0057(7)
C8 0.0411(9) 0.0405(9) 0.0323(8) 0.0021(7) 0.0101(6) 0.0006(7)
C9 0.0525(10) 0.0519(11) 0.0345(8) -0.0021(8) 0.0100(7) -0.0070(8)
C10 0.0576(11) 0.0389(9) 0.0560(11) -0.0049(8) 0.0175(9) 0.0026(8)
C11 0.0547(10) 0.0455(9) 0.0294(8) 0.0031(8) 0.0085(7) 0.0049(7)
C12 0.0481(10) 0.0463(10) 0.0530(10) -0.0057(8) 0.0129(8) -0.0131(8)
C13 0.0718(13) 0.0455(10) 0.0475(10) -0.0097(9) 0.0197(9) -0.0059(8)
O1 0.0782(9) 0.0507(8) 0.0273(6) -0.0141(6) 0.0060(6) 0.0036(5)

loop_
_atom_type_symbol
_atom_type_description
_atom_type_scat_dispersion_real
_atom_type_scat_dispersion_imag
_atom_type_scat_source
C C 0.0033 0.0016 'International Tables Vol C Tables 4.2.6.8 and 6.1.1.4'
H H 0.0000 0.0000 'International Tables Vol C Tables 4.2.6.8 and 6.1.1.4'
N N 0.0061 0.0033 'International Tables Vol C Tables 4.2.6.8 and 6.1.1.4'
O O 0.0106 0.0060 'International Tables Vol C Tables 4.2.6.8 and 6.1.1.4'

loop_
_geom_angle_atom_site_label_1
_geom_angle_atom_site_label_2
_geom_angle_atom_site_label_3
_geom_angle
C2 N1 N2 121.70(12)
N1 C2 C3 115.17(13)
N1 C2 C11 124.28(14)
C3 C2 C11 120.55(14)
C7 C3 C8 116.98(15)
C7 C3 C2 121.10(14)
C8 C3 C2 121.92(14)
C5 N2 N1 117.09(12)
C5 N2 H2A 119.6(12)
N1 N2 H2A 123.3(12)
O2 C5 N2 121.36(15)
O2 C5 C13 123.33(15)
N2 C5 C13 115.31(13)
C10 C7 C3 122.09(15)
C10 C7 H7 119.0
C3 C7 H7 119.0
O1 C8 C9 116.97(14)
O1 C8 C3 122.88(14)
C9 C8 C3 120.15(15)
C12 C9 C8 120.92(16)
C12 C9 H9 119.5
C8 C9 H9 119.5
C7 C10 C12 119.73(16)
C7 C10 H10 120.1
C12 C10 H10 120.1
C2 C11 H11A 109.5
C2 C11 H11B 109.5
H11A C11 H11B 109.5
C2 C11 H11C 109.5
H11A C11 H11C 109.5
H11B C11 H11C 109.5
C9 C12 C10 120.14(17)
C9 C12 H12 119.9
C10 C12 H12 119.9
C5 C13 H13A 109.5
C5 C13 H13B 109.5
H13A C13 H13B 109.5
C5 C13 H13C 109.5
H13A C13 H13C 109.5
H13B C13 H13C 109.5
C8 O1 H1 109.5

loop_
_geom_bond_atom_site_label_1
_geom_bond_atom_site_label_2
_geom_bond_distance
N1 C2 1.284(2)
N1 N2 1.3641(18)
C2 C3 1.470(2)
C2 C11 1.496(2)
C3 C7 1.394(2)
C3 C8 1.412(2)
N2 C5 1.3520(19)
N2 H2A 0.894(9)
C5 O2 1.2197(19)
C5 C13 1.486(2)
C7 C10 1.373(2)
C7 H7 0.9300
C8 O1 1.3520(19)
C8 C9 1.386(2)
C9 C12 1.363(2)
C9 H9 0.9300
C10 C12 1.376(3)
C10 H10 0.9300
C11 H11A 0.9600
C11 H11B 0.9600
C11 H11C 0.9600
C12 H12 0.9300
C13 H13A 0.9600
C13 H13B 0.9600
C13 H13C 0.9600
O1 H1 0.8200

loop_
_geom_hbond_atom_site_label_D
_geom_hbond_atom_site_label_H
_geom_hbond_atom_site_label_A
_geom_hbond_site_symmetry_A
_geom_hbond_distance_DH
_geom_hbond_distance_HA
_geom_hbond_distance_DA
_geom_hbond_angle_DHA
_geom_hbond_publ_flag
O1 H1 N1 . 0.82 1.81 2.5239(18) 145 yes
N2 H2A O2 4_575 0.894(10) 2.019(11) 2.8951(19) 166.5(17) yes
C11 H11C N2 . 0.96 2.4500 2.845(2) 104 yes
C11 H11C O2 4_575 0.96 2.57 3.406(2) 146 yes

loop_
_geom_torsion_atom_site_label_1
_geom_torsion_atom_site_label_2
_geom_torsion_atom_site_label_3
_geom_torsion_atom_site_label_4
_geom_torsion
N2 N1 C2 C3 -178.91(13)
N2 N1 C2 C11 1.9(2)
N1 C2 C3 C7 178.95(14)
C11 C2 C3 C7 -1.8(2)
N1 C2 C3 C8 -0.5(2)
C11 C2 C3 C8 178.70(14)
C2 N1 N2 C5 -170.30(13)
N1 N2 C5 O2 4.7(2)
N1 N2 C5 C13 -174.46(14)
C8 C3 C7 C10 -0.2(2)
C2 C3 C7 C10 -179.66(15)
C7 C3 C8 O1 -179.77(15)
C2 C3 C8 O1 -0.3(2)
C7 C3 C8 C9 -0.2(2)
C2 C3 C8 C9 179.30(14)
O1 C8 C9 C12 -179.73(15)
C3 C8 C9 C12 0.7(3)
C3 C7 C10 C12 0.1(3)
C8 C9 C12 C10 -0.8(3)
C7 C10 C12 C9 0.4(3)

loop_
_cod_related_entry_id
_cod_related_entry_database
_cod_related_entry_code
1 ChemSpider 12666355
